data_4318009
loop_
_publ_author_name
'Ryo Horikoshi'
'Tomoyuki Mochida'
'Hiroshi Moriyama'

_publ_contact_author_address
;
Department of Chemistry, Faculty of Science, Toho University
Miyama 2-2-1, Funabashi, Chiba, 274-8510, Japan
;
_publ_contact_author_email ' mochida@chem.sci.toho-u.ac.jp '
_publ_contact_author_fax ' +81-47-472-4406 '
_publ_contact_author_name ' Dr. Tomoyuki Mochida '
_publ_contact_author_phone ' +81-47-472-4406 '
_publ_section_title
;
 Synthesis and Characterization of Redox-Active Coordination Polymers
 Generated from Ferrocene-Containing Bridging Ligands
;
_journal_name_full 'Inorganic Chemistry'
_journal_page_first 3017
_journal_page_last 3024
_journal_paper_doi 10.1021/ic011176k
_journal_volume 41
_journal_year 2002
_chemical_formula_moiety 'C20 H16 Fe2 N2 S2 '
_chemical_formula_sum 'C20 H16 Fe N2 S2'
_chemical_formula_weight 412.39
_space_group_IT_number 2
_symmetry_cell_setting triclinic
_symmetry_Int_Tables_number 2
_symmetry_space_group_name_Hall '-P 1'
_symmetry_space_group_name_H-M 'P -1'
_cell_angle_alpha 98.79(2)
_cell_angle_beta 98.29(2)
_cell_angle_gamma 78.99(1)
_cell_formula_units_Z 2
_cell_length_a 9.909(2)
_cell_length_b 11.529(2)
_cell_length_c 8.096(2)
_cell_measurement_reflns_used 25
_cell_measurement_temperature 296.2
_cell_measurement_theta_max 15.0
_cell_measurement_theta_min 14.8
_cell_volume 890.9(3)
_computing_cell_refinement 'MSC/AFC Diffractometer Control'
_computing_data_collection 'MSC/AFC Diffractometer Control'
_computing_data_reduction 'teXsan Ver. 1.11'
_computing_publication_material 'teXsan Ver. 1.11'
_computing_structure_refinement 'teXsan Ver. 1.10'
_computing_structure_solution SIR92
_diffrn_measured_fraction_theta_full 1.0020
_diffrn_measured_fraction_theta_max 1.0020
_diffrn_measurement_device_type 'Rigaku AFC5S'
_diffrn_measurement_method \w-2\q
_diffrn_radiation_type 'Mo K\a'
_diffrn_radiation_wavelength 0.7107
_diffrn_reflns_av_R_equivalents 0.008
_diffrn_reflns_limit_h_max 12
_diffrn_reflns_limit_h_min 0
_diffrn_reflns_limit_k_max 14
_diffrn_reflns_limit_k_min -14
_diffrn_reflns_limit_l_max 10
_diffrn_reflns_limit_l_min -10
_diffrn_reflns_number 4334
_diffrn_reflns_theta_full 27.51
_diffrn_reflns_theta_max 27.51
_diffrn_standards_decay_% 0.31
_diffrn_standards_interval_count 150
_diffrn_standards_number 3
_exptl_absorpt_coefficient_mu 1.085
_exptl_absorpt_correction_T_max 1.000
_exptl_absorpt_correction_T_min 0.746
_exptl_absorpt_correction_type psi-scan
_exptl_absorpt_process_details '(North, Phillips & Mathews, 1968)'
_exptl_crystal_colour orange
_exptl_crystal_density_diffrn 1.537
_exptl_crystal_density_method 'not measured'
_exptl_crystal_description prismatic
_exptl_crystal_size_max 0.800
_exptl_crystal_size_mid 0.500
_exptl_crystal_size_min 0.200
_refine_diff_density_max 0.46
_refine_diff_density_min -0.40
_refine_ls_extinction_method none
_refine_ls_goodness_of_fit_ref 1.452
_refine_ls_hydrogen_treatment noref
_refine_ls_number_parameters 229
_refine_ls_number_reflns 4334
_refine_ls_R_factor_gt 0.0336
_refine_ls_shift/su_max 0.0003
_refine_ls_structure_factor_coef Fsqd
_refine_ls_weighting_details 'w = 1/[\s^2^(Fo^2^) + (0.05000(Max(Fo^2^,0) + 2Fc^2^)/3)^2^]'
_refine_ls_weighting_scheme calc
_refine_ls_wR_factor_ref 0.1063
_reflns_number_gt 3571
_reflns_number_total 4098
_reflns_threshold_expression F^2^>2.0\s(F^2^)
_cod_data_source_file ic011176k_1.cif
_cod_data_source_block compound_1
_cod_original_cell_volume 890.8(3)
_cod_original_sg_symbol_H-M 'P -1 '
_cod_original_formula_sum 'C20 H16 Fe N2 S2 '
_cod_database_code 4318009

loop_
_symmetry_equiv_pos_as_xyz
x,y,z
-x,-y,-z

loop_
_atom_site_label
_atom_site_type_symbol
_atom_site_fract_x
_atom_site_fract_y
_atom_site_fract_z
_atom_site_U_iso_or_equiv
_atom_site_adp_type
_atom_site_occupancy
_atom_site_calc_flag
_atom_site_refinement_flags
_atom_site_disorder_assembly
_atom_site_disorder_group
Fe(1) Fe 0.0000 1.0000 0.0000 0.03404(9) Uani 1.00 d S . .
Fe(2) Fe 0.5000 0.5000 1.0000 0.0415(1) Uani 1.00 d S . .
S(1) S 0.13448(7) 1.07669(5) 0.39271(6) 0.0536(1) Uani 1.00 d . . .
S(2) S 0.25849(7) 0.58367(5) 0.69527(7) 0.0623(2) Uani 1.00 d . . .
N(1) N 0.4829(2) 0.9083(2) 0.7621(2) 0.0588(6) Uani 1.00 d . . .
N(2) N 0.1113(2) 0.4200(2) 0.1677(2) 0.0657(7) Uani 1.00 d . . .
C(1) C 0.4250(3) 1.0228(2) 0.7828(3) 0.0578(7) Uani 1.00 d . . .
C(2) C 0.3212(2) 1.0765(2) 0.6719(3) 0.0509(6) Uani 1.00 d . . .
C(3) C 0.2707(2) 1.0075(2) 0.5288(2) 0.0398(5) Uani 1.00 d . . .
C(4) C 0.3299(2) 0.8879(2) 0.5059(3) 0.0523(6) Uani 1.00 d . . .
C(5) C 0.4339(3) 0.8446(2) 0.6242(3) 0.0582(6) Uani 1.00 d . . .
C(6) C 0.1307(2) 0.9709(2) 0.2119(2) 0.0392(5) Uani 1.00 d . . .
C(7) C 0.0469(2) 0.8818(2) 0.1710(3) 0.0479(5) Uani 1.00 d . . .
C(8) C 0.0725(2) 0.8218(2) 0.0081(3) 0.0544(6) Uani 1.00 d . . .
C(9) C 0.1707(2) 0.8747(2) -0.0501(3) 0.0522(6) Uani 1.00 d . . .
C(10) C 0.2076(2) 0.9664(2) 0.0749(2) 0.0435(5) Uani 1.00 d . . .
C(11) C 0.0713(3) 0.5337(3) 0.2258(3) 0.0653(8) Uani 1.00 d . . .
C(12) C 0.1132(3) 0.5856(2) 0.3859(3) 0.0581(6) Uani 1.00 d . . .
C(13) C 0.2017(2) 0.5152(2) 0.4952(2) 0.0424(5) Uani 1.00 d . . .
C(14) C 0.2418(2) 0.3958(2) 0.4377(2) 0.0483(5) Uani 1.00 d . . .
C(15) C 0.1942(3) 0.3540(2) 0.2743(3) 0.0605(7) Uani 1.00 d . . .
C(16) C 0.3796(2) 0.4699(2) 0.7802(2) 0.0409(5) Uani 1.00 d . . .
C(17) C 0.3560(3) 0.3975(2) 0.8956(3) 0.0593(7) Uani 1.00 d . . .
C(18) C 0.4845(4) 0.3244(2) 0.9394(3) 0.0806(9) Uani 1.00 d . . .
C(19) C 0.5849(3) 0.3508(2) 0.8535(3) 0.0746(8) Uani 1.00 d . . .
C(20) C 0.5214(2) 0.4403(2) 0.7536(3) 0.0529(6) Uani 1.00 d . . .
H(1) H 0.4579 1.0707 0.8826 0.0760 Uiso 1.00 calc . . .
H(2) H 0.2849 1.1596 0.6937 0.0760 Uiso 1.00 calc . . .
H(3) H 0.2984 0.8357 0.4098 0.0760 Uiso 1.00 calc . . .
H(4) H 0.4739 0.7625 0.6061 0.0760 Uiso 1.00 calc . . .
H(5) H -0.0150 0.8644 0.2408 0.0760 Uiso 1.00 calc . . .
H(6) H 0.0302 0.7574 -0.0547 0.0760 Uiso 1.00 calc . . .
H(7) H 0.2055 0.8539 -0.1565 0.0760 Uiso 1.00 calc . . .
H(8) H 0.2728 1.0166 0.0683 0.0760 Uiso 1.00 calc . . .
H(9) H 0.0071 0.5809 0.1525 0.0760 Uiso 1.00 calc . . .
H(10) H 0.0837 0.6695 0.4217 0.0760 Uiso 1.00 calc . . .
H(11) H 0.3024 0.3435 0.5102 0.0760 Uiso 1.00 calc . . .
H(12) H 0.2239 0.2708 0.2339 0.0760 Uiso 1.00 calc . . .
H(13) H 0.2696 0.3966 0.9353 0.0760 Uiso 1.00 calc . . .
H(14) H 0.5023 0.2673 1.0167 0.0760 Uiso 1.00 calc . . .
H(15) H 0.6816 0.3166 0.8601 0.0760 Uiso 1.00 calc . . .
H(16) H 0.5655 0.4761 0.6809 0.0760 Uiso 1.00 calc . . .

loop_
_atom_site_aniso_label
_atom_site_aniso_U_11
_atom_site_aniso_U_22
_atom_site_aniso_U_33
_atom_site_aniso_U_12
_atom_site_aniso_U_13
_atom_site_aniso_U_23
Fe(1) 0.0314(2) 0.0334(2) 0.0303(2) 0.0020(1) -0.0063(1) 0.0012(1)
Fe(2) 0.0504(2) 0.0344(2) 0.0307(2) -0.0006(2) -0.0106(2) -0.0011(1)
S(1) 0.0667(4) 0.0450(3) 0.0351(2) 0.0081(2) -0.0107(2) -0.0003(2)
S(2) 0.0706(4) 0.0481(3) 0.0461(3) 0.0138(3) -0.0191(3) -0.0084(2)
N(1) 0.053(1) 0.072(1) 0.049(1) -0.0103(10) -0.0134(9) 0.0154(9)
N(2) 0.079(2) 0.078(1) 0.0409(10) -0.031(1) -0.0164(10) 0.0109(10)
C(1) 0.064(1) 0.067(1) 0.042(1) -0.025(1) -0.015(1) 0.006(1)
C(2) 0.062(1) 0.048(1) 0.041(1) -0.0152(10) -0.0073(10) 0.0043(9)
C(3) 0.044(1) 0.0447(10) 0.0294(9) -0.0058(8) -0.0003(7) 0.0059(7)
C(4) 0.058(1) 0.049(1) 0.039(1) 0.0011(10) -0.0060(9) -0.0027(9)
C(5) 0.060(1) 0.057(1) 0.049(1) 0.005(1) -0.004(1) 0.0090(10)
C(6) 0.0394(10) 0.0412(10) 0.0305(8) -0.0007(8) -0.0082(7) 0.0037(7)
C(7) 0.047(1) 0.044(1) 0.052(1) -0.0052(9) -0.0075(9) 0.0177(9)
C(8) 0.055(1) 0.0340(10) 0.058(1) 0.0041(9) -0.025(1) 0.0012(9)
C(9) 0.044(1) 0.054(1) 0.043(1) 0.0172(9) -0.0032(9) -0.0016(9)
C(10) 0.0312(9) 0.054(1) 0.0396(9) 0.0013(8) -0.0041(7) 0.0078(8)
C(11) 0.064(2) 0.079(2) 0.049(1) -0.014(1) -0.023(1) 0.023(1)
C(12) 0.054(1) 0.058(1) 0.054(1) 0.000(1) -0.014(1) 0.013(1)
C(13) 0.0381(9) 0.049(1) 0.0355(9) -0.0037(8) -0.0052(8) 0.0055(8)
C(14) 0.062(1) 0.044(1) 0.0359(9) -0.0091(9) -0.0066(9) 0.0059(8)
C(15) 0.085(2) 0.054(1) 0.041(1) -0.023(1) -0.005(1) 0.0017(9)
C(16) 0.045(1) 0.0423(10) 0.0283(8) -0.0023(8) -0.0072(7) -0.0012(7)
C(17) 0.081(2) 0.064(1) 0.037(1) -0.035(1) -0.003(1) -0.0006(9)
C(18) 0.142(3) 0.036(1) 0.049(1) -0.018(1) -0.041(2) 0.0064(9)
C(19) 0.079(2) 0.054(1) 0.057(1) 0.023(1) -0.027(1) -0.020(1)
C(20) 0.050(1) 0.061(1) 0.0367(10) -0.002(1) -0.0006(9) -0.0124(9)

loop_
_atom_type_symbol
_atom_type_description
_atom_type_scat_dispersion_real
_atom_type_scat_dispersion_imag
_atom_type_scat_source
C C 0.003 0.002
;International Tables for Crystallography
(1992, Vol. C, Tables 4.2.6.8 and 6.1.1.1)
;
H H 0.000 0.000
;International Tables for Crystallography
(1992, Vol. C, Table 6.1.1.2)
;
N N 0.006 0.003
;International Tables for Crystallography
(1992, Vol. C, Tables 4.2.6.8 and 6.1.1.1)
;
Fe Fe 0.346 0.844
;International Tables for Crystallography
(1992, Vol. C, Tables 4.2.6.8 and 6.1.1.1)
;
S S 0.125 0.123
;International Tables for Crystallography
(1992, Vol. C, Tables 4.2.6.8 and 6.1.1.1)
;

loop_
_geom_angle_atom_site_label_1
_geom_angle_atom_site_label_2
_geom_angle_atom_site_label_3
_geom_angle
_geom_angle_site_symmetry_1
_geom_angle_site_symmetry_2
_geom_angle_site_symmetry_3
_geom_angle_publ_flag
C(6) Fe(1) C(6) 180.0 . 2_575 0_555 yes
C(6) Fe(1) C(7) 40.72(8) . . 0_555 yes
C(6) Fe(1) C(7) 139.29(8) . 2_575 0_555 yes
C(6) Fe(1) C(8) 68.37(8) . . 0_555 yes
C(6) Fe(1) C(8) 111.63(8) . 2_575 0_555 yes
C(6) Fe(1) C(9) 68.38(8) . . 0_555 yes
C(6) Fe(1) C(9) 111.62(8) . 2_575 0_555 yes
C(6) Fe(1) C(10) 41.00(8) . . 0_555 yes
C(6) Fe(1) C(10) 139.00(8) . 2_575 0_555 yes
C(6) Fe(1) C(7) 139.29(8) 2_575 . 0_555 yes
C(6) Fe(1) C(7) 40.72(8) 2_575 2_575 0_555 yes
C(6) Fe(1) C(8) 111.63(8) 2_575 . 0_555 yes
C(6) Fe(1) C(8) 68.37(8) 2_575 2_575 0_555 yes
C(6) Fe(1) C(9) 111.62(8) 2_575 . 0_555 yes
C(6) Fe(1) C(9) 68.38(8) 2_575 2_575 0_555 yes
C(6) Fe(1) C(10) 139.00(8) 2_575 . 0_555 yes
C(6) Fe(1) C(10) 41.00(8) 2_575 2_575 0_555 yes
C(7) Fe(1) C(7) 180.0 . 2_575 0_555 yes
C(7) Fe(1) C(8) 40.85(9) . . 0_555 yes
C(7) Fe(1) C(8) 139.15(9) . 2_575 0_555 yes
C(7) Fe(1) C(9) 68.39(9) . . 0_555 yes
C(7) Fe(1) C(9) 111.61(9) . 2_575 0_555 yes
C(7) Fe(1) C(10) 68.63(8) . . 0_555 yes
C(7) Fe(1) C(10) 111.37(8) . 2_575 0_555 yes
C(7) Fe(1) C(8) 139.15(9) 2_575 . 0_555 yes
C(7) Fe(1) C(8) 40.85(9) 2_575 2_575 0_555 yes
C(7) Fe(1) C(9) 111.61(9) 2_575 . 0_555 yes
C(7) Fe(1) C(9) 68.39(9) 2_575 2_575 0_555 yes
C(7) Fe(1) C(10) 111.37(8) 2_575 . 0_555 yes
C(7) Fe(1) C(10) 68.63(8) 2_575 2_575 0_555 yes
C(8) Fe(1) C(8) 180.0 . 2_575 0_555 yes
C(8) Fe(1) C(9) 40.23(10) . . 0_555 yes
C(8) Fe(1) C(9) 139.77(10) . 2_575 0_555 yes
C(8) Fe(1) C(10) 68.00(9) . . 0_555 yes
C(8) Fe(1) C(10) 112.00(9) . 2_575 0_555 yes
C(8) Fe(1) C(9) 139.77(10) 2_575 . 0_555 yes
C(8) Fe(1) C(9) 40.23(10) 2_575 2_575 0_555 yes
C(8) Fe(1) C(10) 112.00(9) 2_575 . 0_555 yes
C(8) Fe(1) C(10) 68.00(9) 2_575 2_575 0_555 yes
C(9) Fe(1) C(9) 180.0 . 2_575 0_555 yes
C(9) Fe(1) C(10) 40.36(8) . . 0_555 yes
C(9) Fe(1) C(10) 139.64(8) . 2_575 0_555 yes
C(9) Fe(1) C(10) 139.64(8) 2_575 . 0_555 yes
C(9) Fe(1) C(10) 40.36(8) 2_575 2_575 0_555 yes
C(10) Fe(1) C(10) 180.0 . 2_575 0_555 yes
C(16) Fe(2) C(16) 180.0 . 2_667 0_555 yes
C(16) Fe(2) C(17) 40.86(8) . . 0_555 yes
C(16) Fe(2) C(17) 139.14(8) . 2_667 0_555 yes
C(16) Fe(2) C(18) 68.16(8) . . 0_555 yes
C(16) Fe(2) C(18) 111.84(8) . 2_667 0_555 yes
C(16) Fe(2) C(19) 68.36(9) . . 0_555 yes
C(16) Fe(2) C(19) 111.64(9) . 2_667 0_555 yes
C(16) Fe(2) C(20) 41.05(8) . . 0_555 yes
C(16) Fe(2) C(20) 138.95(8) . 2_667 0_555 yes
C(16) Fe(2) C(17) 139.14(8) 2_667 . 0_555 yes
C(16) Fe(2) C(17) 40.86(8) 2_667 2_667 0_555 yes
C(16) Fe(2) C(18) 111.84(8) 2_667 . 0_555 yes
C(16) Fe(2) C(18) 68.16(8) 2_667 2_667 0_555 yes
C(16) Fe(2) C(19) 111.64(9) 2_667 . 0_555 yes
C(16) Fe(2) C(19) 68.36(9) 2_667 2_667 0_555 yes
C(16) Fe(2) C(20) 138.95(8) 2_667 . 0_555 yes
C(16) Fe(2) C(20) 41.05(8) 2_667 2_667 0_555 yes
C(17) Fe(2) C(17) 180.0 . 2_667 0_555 yes
C(17) Fe(2) C(18) 40.7(1) . . 0_555 yes
C(17) Fe(2) C(18) 139.3(1) . 2_667 0_555 yes
C(17) Fe(2) C(19) 68.3(1) . . 0_555 yes
C(17) Fe(2) C(19) 111.7(1) . 2_667 0_555 yes
C(17) Fe(2) C(20) 68.72(9) . . 0_555 yes
C(17) Fe(2) C(20) 111.28(9) . 2_667 0_555 yes
C(17) Fe(2) C(18) 139.3(1) 2_667 . 0_555 yes
C(17) Fe(2) C(18) 40.7(1) 2_667 2_667 0_555 yes
C(17) Fe(2) C(19) 111.7(1) 2_667 . 0_555 yes
C(17) Fe(2) C(19) 68.3(1) 2_667 2_667 0_555 yes
C(17) Fe(2) C(20) 111.28(9) 2_667 . 0_555 yes
C(17) Fe(2) C(20) 68.72(9) 2_667 2_667 0_555 yes
C(18) Fe(2) C(18) 180.0 . 2_667 0_555 yes
C(18) Fe(2) C(19) 40.0(1) . . 0_555 yes
C(18) Fe(2) C(19) 140.0(1) . 2_667 0_555 yes
C(18) Fe(2) C(20) 67.6(1) . . 0_555 yes
C(18) Fe(2) C(20) 112.4(1) . 2_667 0_555 yes
C(18) Fe(2) C(19) 140.0(1) 2_667 . 0_555 yes
C(18) Fe(2) C(19) 40.0(1) 2_667 2_667 0_555 yes
C(18) Fe(2) C(20) 112.4(1) 2_667 . 0_555 yes
C(18) Fe(2) C(20) 67.6(1) 2_667 2_667 0_555 yes
C(19) Fe(2) C(19) 180.0 . 2_667 0_555 yes
C(19) Fe(2) C(20) 40.26(10) . . 0_555 yes
C(19) Fe(2) C(20) 139.74(10) . 2_667 0_555 yes
C(19) Fe(2) C(20) 139.74(10) 2_667 . 0_555 yes
C(19) Fe(2) C(20) 40.26(10) 2_667 2_667 0_555 yes
C(20) Fe(2) C(20) 180.0 . 2_667 0_555 yes
C(3) S(1) C(6) 102.73(9) . . 0_555 yes
C(13) S(2) C(16) 103.16(9) . . 0_555 yes
C(1) N(1) C(5) 115.4(2) . . 0_555 yes
C(11) N(2) C(15) 116.2(2) . . 0_555 yes
N(1) C(1) C(2) 124.7(2) . . 0_555 yes
C(1) C(2) C(3) 118.8(2) . . 0_555 yes
S(1) C(3) C(2) 118.0(2) . . 0_555 yes
S(1) C(3) C(4) 124.8(2) . . 0_555 yes
C(2) C(3) C(4) 117.1(2) . . 0_555 yes
C(3) C(4) C(5) 118.9(2) . . 0_555 yes
N(1) C(5) C(4) 125.1(2) . . 0_555 yes
Fe(1) C(6) S(1) 122.69(10) . . 0_555 yes
Fe(1) C(6) C(7) 70.0(1) . . 0_555 yes
Fe(1) C(6) C(10) 70.0(1) . . 0_555 yes
S(1) C(6) C(7) 127.2(2) . . 0_555 yes
S(1) C(6) C(10) 124.5(2) . . 0_555 yes
C(7) C(6) C(10) 108.2(2) . . 0_555 yes
Fe(1) C(7) C(6) 69.3(1) . . 0_555 yes
Fe(1) C(7) C(8) 70.2(1) . . 0_555 yes
C(6) C(7) C(8) 107.6(2) . . 0_555 yes
Fe(1) C(8) C(7) 68.9(1) . . 0_555 yes
Fe(1) C(8) C(9) 69.8(1) . . 0_555 yes
C(7) C(8) C(9) 108.0(2) . . 0_555 yes
Fe(1) C(9) C(8) 70.0(1) . . 0_555 yes
Fe(1) C(9) C(10) 69.4(1) . . 0_555 yes
C(8) C(9) C(10) 108.4(2) . . 0_555 yes
Fe(1) C(10) C(6) 69.0(1) . . 0_555 yes
Fe(1) C(10) C(9) 70.2(1) . . 0_555 yes
C(6) C(10) C(9) 107.8(2) . . 0_555 yes
N(2) C(11) C(12) 124.2(2) . . 0_555 yes
C(11) C(12) C(13) 118.7(2) . . 0_555 yes
S(2) C(13) C(12) 118.1(2) . . 0_555 yes
S(2) C(13) C(14) 124.1(1) . . 0_555 yes
C(12) C(13) C(14) 117.8(2) . . 0_555 yes
C(13) C(14) C(15) 118.4(2) . . 0_555 yes
N(2) C(15) C(14) 124.7(2) . . 0_555 yes
Fe(2) C(16) S(2) 122.1(1) . . 0_555 yes
Fe(2) C(16) C(17) 70.2(1) . . 0_555 yes
Fe(2) C(16) C(20) 70.2(1) . . 0_555 yes
S(2) C(16) C(17) 126.1(2) . . 0_555 yes
S(2) C(16) C(20) 125.5(2) . . 0_555 yes
C(17) C(16) C(20) 108.2(2) . . 0_555 yes
Fe(2) C(17) C(16) 68.9(1) . . 0_555 yes
Fe(2) C(17) C(18) 69.8(1) . . 0_555 yes
C(16) C(17) C(18) 106.8(2) . . 0_555 yes
Fe(2) C(18) C(17) 69.5(1) . . 0_555 yes
Fe(2) C(18) C(19) 70.3(1) . . 0_555 yes
C(17) C(18) C(19) 109.1(2) . . 0_555 yes
Fe(2) C(19) C(18) 69.8(1) . . 0_555 yes
Fe(2) C(19) C(20) 69.5(1) . . 0_555 yes
C(18) C(19) C(20) 108.2(2) . . 0_555 yes
Fe(2) C(20) C(16) 68.7(1) . . 0_555 yes
Fe(2) C(20) C(19) 70.2(1) . . 0_555 yes
C(16) C(20) C(19) 107.7(2) . . 0_555 yes

loop_
_geom_bond_atom_site_label_1
_geom_bond_atom_site_label_2
_geom_bond_distance
_geom_bond_site_symmetry_1
_geom_bond_site_symmetry_2
_geom_bond_publ_flag
Fe(1) C(6) 2.025(2) . . yes
Fe(1) C(6) 2.025(2) . 2_575 yes
Fe(1) C(7) 2.034(2) . . yes
Fe(1) C(7) 2.034(2) . 2_575 yes
Fe(1) C(8) 2.051(2) . . yes
Fe(1) C(8) 2.051(2) . 2_575 yes
Fe(1) C(9) 2.049(2) . . yes
Fe(1) C(9) 2.049(2) . 2_575 yes
Fe(1) C(10) 2.039(2) . . yes
Fe(1) C(10) 2.039(2) . 2_575 yes
Fe(2) C(16) 2.016(2) . . yes
Fe(2) C(16) 2.016(2) . 2_667 yes
Fe(2) C(17) 2.034(2) . . yes
Fe(2) C(17) 2.034(2) . 2_667 yes
Fe(2) C(18) 2.039(2) . . yes
Fe(2) C(18) 2.039(2) . 2_667 yes
Fe(2) C(19) 2.045(2) . . yes
Fe(2) C(19) 2.045(2) . 2_667 yes
Fe(2) C(20) 2.036(2) . . yes
Fe(2) C(20) 2.036(2) . 2_667 yes
S(1) C(3) 1.760(2) . . yes
S(1) C(6) 1.757(2) . . yes
S(2) C(13) 1.755(2) . . yes
S(2) C(16) 1.752(2) . . yes
N(1) C(1) 1.331(3) . . yes
N(1) C(5) 1.323(3) . . yes
N(2) C(11) 1.328(3) . . yes
N(2) C(15) 1.325(3) . . yes
C(1) C(2) 1.381(3) . . yes
C(2) C(3) 1.389(3) . . yes
C(3) C(4) 1.387(3) . . yes
C(4) C(5) 1.376(3) . . yes
C(6) C(7) 1.412(3) . . yes
C(6) C(10) 1.423(3) . . yes
C(7) C(8) 1.426(3) . . yes
C(8) C(9) 1.410(3) . . yes
C(9) C(10) 1.410(3) . . yes
C(11) C(12) 1.383(3) . . yes
C(12) C(13) 1.391(3) . . yes
C(13) C(14) 1.384(3) . . yes
C(14) C(15) 1.384(3) . . yes
C(16) C(17) 1.414(3) . . yes
C(16) C(20) 1.421(3) . . yes
C(17) C(18) 1.417(4) . . yes
C(18) C(19) 1.395(5) . . yes
C(19) C(20) 1.405(3) . . yes

loop_
_geom_torsion_atom_site_label_1
_geom_torsion_atom_site_label_2
_geom_torsion_atom_site_label_3
_geom_torsion_atom_site_label_4
_geom_torsion
_geom_torsion_site_symmetry_1
_geom_torsion_site_symmetry_2
_geom_torsion_site_symmetry_3
_geom_torsion_site_symmetry_4
_geom_torsion_publ_flag
Fe(1) C(6) S(1) C(3) -177.0(1) 0_555 7_1 5_555 55_5 yes
Fe(1) C(6) C(7) C(8) 60.0(1) 0_555 7_1 5_555 55_5 yes
Fe(1) C(6) C(10) C(9) -59.7(1) 0_555 7_1 5_555 55_5 yes
Fe(1) C(6) S(1) C(3) 177.0(1) 0_555 7_1 5_555 55_5 yes
Fe(1) C(6) C(7) C(8) -60.0(1) 0_555 7_1 5_555 55_5 yes
Fe(1) C(6) C(10) C(9) 59.7(1) 0_555 7_1 5_555 55_5 yes
Fe(1) C(7) C(6) S(1) 116.4(2) 0_555 7_1 5_555 55_5 yes
Fe(1) C(7) C(6) C(10) -59.8(1) 0_555 7_1 5_555 55_5 yes
Fe(1) C(7) C(8) C(9) 59.0(1) 0_555 7_1 5_555 55_5 yes
Fe(1) C(7) C(6) S(1) -116.4(2) 0_555 7_1 5_555 55_5 yes
Fe(1) C(7) C(6) C(10) 59.8(1) 0_555 7_1 5_555 55_5 yes
Fe(1) C(7) C(8) C(9) -59.0(1) 0_555 7_1 5_555 55_5 yes
Fe(1) C(8) C(7) C(6) -59.4(1) 0_555 7_1 5_555 55_5 yes
Fe(1) C(8) C(9) C(10) 59.0(1) 0_555 7_1 5_555 55_5 yes
Fe(1) C(8) C(7) C(6) 59.4(1) 0_555 7_1 5_555 55_5 yes
Fe(1) C(8) C(9) C(10) -59.0(1) 0_555 7_1 5_555 55_5 yes
Fe(1) C(9) C(8) C(7) -58.5(1) 0_555 7_1 5_555 55_5 yes
Fe(1) C(9) C(10) C(6) 58.9(1) 0_555 7_1 5_555 55_5 yes
Fe(1) C(9) C(8) C(7) 58.5(1) 0_555 7_1 5_555 55_5 yes
Fe(1) C(9) C(10) C(6) -58.9(1) 0_555 7_1 5_555 55_5 yes
Fe(1) C(10) C(6) S(1) -116.6(1) 0_555 7_1 5_555 55_5 yes
Fe(1) C(10) C(6) C(7) 59.8(1) 0_555 7_1 5_555 55_5 yes
Fe(1) C(10) C(9) C(8) -59.3(1) 0_555 7_1 5_555 55_5 yes
Fe(1) C(10) C(6) S(1) 116.6(1) 0_555 7_1 5_555 55_5 yes
Fe(1) C(10) C(6) C(7) -59.8(1) 0_555 7_1 5_555 55_5 yes
Fe(1) C(10) C(9) C(8) 59.3(1) 0_555 7_1 5_555 55_5 yes
Fe(2) C(16) S(2) C(13) 172.2(1) 0_555 7_1 5_555 55_5 yes
Fe(2) C(16) C(17) C(18) -59.8(1) 0_555 7_1 5_555 55_5 yes
Fe(2) C(16) C(20) C(19) 59.6(1) 0_555 7_1 5_555 55_5 yes
Fe(2) C(16) S(2) C(13) -172.2(1) 0_555 7_1 5_555 55_5 yes
Fe(2) C(16) C(17) C(18) 59.8(1) 0_555 7_1 5_555 55_5 yes
Fe(2) C(16) C(20) C(19) -59.6(1) 0_555 7_1 5_555 55_5 yes
Fe(2) C(17) C(16) S(2) -115.9(2) 0_555 7_1 5_555 55_5 yes
Fe(2) C(17) C(16) C(20) 60.2(1) 0_555 7_1 5_555 55_5 yes
Fe(2) C(17) C(18) C(19) -59.2(2) 0_555 7_1 5_555 55_5 yes
Fe(2) C(17) C(16) S(2) 115.9(2) 0_555 7_1 5_555 55_5 yes
Fe(2) C(17) C(16) C(20) -60.2(1) 0_555 7_1 5_555 55_5 yes
Fe(2) C(17) C(18) C(19) 59.2(2) 0_555 7_1 5_555 55_5 yes
Fe(2) C(18) C(17) C(16) 59.2(1) 0_555 7_1 5_555 55_5 yes
Fe(2) C(18) C(19) C(20) -59.1(2) 0_555 7_1 5_555 55_5 yes
Fe(2) C(18) C(17) C(16) -59.2(1) 0_555 7_1 5_555 55_5 yes
Fe(2) C(18) C(19) C(20) 59.1(2) 0_555 7_1 5_555 55_5 yes
Fe(2) C(19) C(18) C(17) 58.8(2) 0_555 7_1 5_555 55_5 yes
Fe(2) C(19) C(20) C(16) -58.7(1) 0_555 7_1 5_555 55_5 yes
Fe(2) C(19) C(18) C(17) -58.8(2) 0_555 7_1 5_555 55_5 yes
Fe(2) C(19) C(20) C(16) 58.7(1) 0_555 7_1 5_555 55_5 yes
Fe(2) C(20) C(16) S(2) 115.9(2) 0_555 7_1 5_555 55_5 yes
Fe(2) C(20) C(16) C(17) -60.2(1) 0_555 7_1 5_555 55_5 yes
Fe(2) C(20) C(19) C(18) 59.3(2) 0_555 7_1 5_555 55_5 yes
Fe(2) C(20) C(16) S(2) -115.9(2) 0_555 7_1 5_555 55_5 yes
Fe(2) C(20) C(16) C(17) 60.2(1) 0_555 7_1 5_555 55_5 yes
Fe(2) C(20) C(19) C(18) -59.3(2) 0_555 7_1 5_555 55_5 yes
S(1) C(3) C(2) C(1) 177.9(2) 0_555 7_1 5_555 55_5 yes
S(1) C(3) C(4) C(5) -178.5(2) 0_555 7_1 5_555 55_5 yes
S(1) C(6) Fe(1) C(7) -122.1(2) 0_555 7_1 5_555 55_5 yes
S(1) C(6) Fe(1) C(7) 57.9(2) 0_555 7_1 5_555 55_5 yes
S(1) C(6) Fe(1) C(8) -160.2(2) 0_555 7_1 5_555 55_5 yes
S(1) C(6) Fe(1) C(8) 19.8(2) 0_555 7_1 5_555 55_5 yes
S(1) C(6) Fe(1) C(9) 156.4(2) 0_555 7_1 5_555 55_5 yes
S(1) C(6) Fe(1) C(9) -23.6(2) 0_555 7_1 5_555 55_5 yes
S(1) C(6) Fe(1) C(10) 118.9(2) 0_555 7_1 5_555 55_5 yes
S(1) C(6) Fe(1) C(10) -61.1(2) 0_555 7_1 5_555 55_5 yes
S(1) C(6) C(7) C(8) 176.5(1) 0_555 7_1 5_555 55_5 yes
S(1) C(6) C(10) C(9) -176.3(1) 0_555 7_1 5_555 55_5 yes
S(2) C(13) C(12) C(11) 177.9(2) 0_555 7_1 5_555 55_5 yes
S(2) C(13) C(14) C(15) -177.2(2) 0_555 7_1 5_555 55_5 yes
S(2) C(16) Fe(2) C(17) 120.9(2) 0_555 7_1 5_555 55_5 yes
S(2) C(16) Fe(2) C(17) -59.1(2) 0_555 7_1 5_555 55_5 yes
S(2) C(16) Fe(2) C(18) 159.2(2) 0_555 7_1 5_555 55_5 yes
S(2) C(16) Fe(2) C(18) -20.8(2) 0_555 7_1 5_555 55_5 yes
S(2) C(16) Fe(2) C(19) -157.6(2) 0_555 7_1 5_555 55_5 yes
S(2) C(16) Fe(2) C(19) 22.4(2) 0_555 7_1 5_555 55_5 yes
S(2) C(16) Fe(2) C(20) -120.2(2) 0_555 7_1 5_555 55_5 yes
S(2) C(16) Fe(2) C(20) 59.8(2) 0_555 7_1 5_555 55_5 yes
S(2) C(16) C(17) C(18) -175.7(2) 0_555 7_1 5_555 55_5 yes
S(2) C(16) C(20) C(19) 175.5(1) 0_555 7_1 5_555 55_5 yes
N(1) C(1) C(2) C(3) 0.9(4) 0_555 7_1 5_555 55_5 yes
N(1) C(5) C(4) C(3) 0.6(4) 0_555 7_1 5_555 55_5 yes
N(2) C(11) C(12) C(13) -0.8(4) 0_555 7_1 5_555 55_5 yes
N(2) C(15) C(14) C(13) -0.5(4) 0_555 7_1 5_555 55_5 yes
C(1) N(1) C(5) C(4) -0.4(4) 0_555 7_1 5_555 55_5 yes
C(1) C(2) C(3) C(4) -0.7(3) 0_555 7_1 5_555 55_5 yes
C(2) C(1) N(1) C(5) -0.4(4) 0_555 7_1 5_555 55_5 yes
C(2) C(3) S(1) C(6) 167.2(2) 0_555 7_1 5_555 55_5 yes
C(2) C(3) C(4) C(5) 0.0(3) 0_555 7_1 5_555 55_5 yes
C(3) S(1) C(6) C(7) 94.3(2) 0_555 7_1 5_555 55_5 yes
C(3) S(1) C(6) C(10) -90.0(2) 0_555 7_1 5_555 55_5 yes
C(4) C(3) S(1) C(6) -14.3(2) 0_555 7_1 5_555 55_5 yes
C(6) Fe(1) C(7) C(8) -118.7(2) 0_555 7_1 5_555 55_5 yes
C(6) Fe(1) C(7) C(8) -61.3(2) 0_555 7_1 5_555 55_5 yes
C(6) Fe(1) C(8) C(7) 38.0(1) 0_555 7_1 5_555 55_5 yes
C(6) Fe(1) C(8) C(9) -81.7(1) 0_555 7_1 5_555 55_5 yes
C(6) Fe(1) C(8) C(7) 142.0(1) 0_555 7_1 5_555 55_5 yes
C(6) Fe(1) C(8) C(9) -98.3(1) 0_555 7_1 5_555 55_5 yes
C(6) Fe(1) C(9) C(8) 81.6(1) 0_555 7_1 5_555 55_5 yes
C(6) Fe(1) C(9) C(10) -38.1(1) 0_555 7_1 5_555 55_5 yes
C(6) Fe(1) C(9) C(8) 98.4(1) 0_555 7_1 5_555 55_5 yes
C(6) Fe(1) C(9) C(10) -141.9(1) 0_555 7_1 5_555 55_5 yes
C(6) Fe(1) C(10) C(9) 119.1(2) 0_555 7_1 5_555 55_5 yes
C(6) Fe(1) C(10) C(9) 60.9(2) 0_555 7_1 5_555 55_5 yes
C(6) C(7) Fe(1) C(8) 118.7(2) 0_555 7_1 5_555 55_5 yes
C(6) C(7) Fe(1) C(8) -61.3(2) 0_555 7_1 5_555 55_5 yes
C(6) C(7) Fe(1) C(9) 81.5(1) 0_555 7_1 5_555 55_5 yes
C(6) C(7) Fe(1) C(9) -98.5(1) 0_555 7_1 5_555 55_5 yes
C(6) C(7) Fe(1) C(10) 38.0(1) 0_555 7_1 5_555 55_5 yes
C(6) C(7) Fe(1) C(10) -142.0(1) 0_555 7_1 5_555 55_5 yes
C(6) C(7) C(8) C(9) -0.4(2) 0_555 7_1 5_555 55_5 yes
C(6) C(10) Fe(1) C(7) -37.8(1) 0_555 7_1 5_555 55_5 yes
C(6) C(10) Fe(1) C(7) 142.2(1) 0_555 7_1 5_555 55_5 yes
C(6) C(10) Fe(1) C(8) -81.9(1) 0_555 7_1 5_555 55_5 yes
C(6) C(10) Fe(1) C(8) 98.1(1) 0_555 7_1 5_555 55_5 yes
C(6) C(10) Fe(1) C(9) -119.1(2) 0_555 7_1 5_555 55_5 yes
C(6) C(10) Fe(1) C(9) 60.9(2) 0_555 7_1 5_555 55_5 yes
C(6) C(10) C(9) C(8) -0.4(2) 0_555 7_1 5_555 55_5 yes
C(7) Fe(1) C(6) C(10) 119.0(2) 0_555 7_1 5_555 55_5 yes
C(7) Fe(1) C(6) C(10) 61.0(2) 0_555 7_1 5_555 55_5 yes
C(7) Fe(1) C(8) C(9) -119.7(2) 0_555 7_1 5_555 55_5 yes
C(7) Fe(1) C(8) C(9) -60.3(2) 0_555 7_1 5_555 55_5 yes
C(7) Fe(1) C(9) C(8) 37.7(1) 0_555 7_1 5_555 55_5 yes
C(7) Fe(1) C(9) C(10) -82.0(1) 0_555 7_1 5_555 55_5 yes
C(7) Fe(1) C(9) C(8) 142.3(1) 0_555 7_1 5_555 55_5 yes
C(7) Fe(1) C(9) C(10) -98.0(1) 0_555 7_1 5_555 55_5 yes
C(7) Fe(1) C(10) C(9) 81.4(1) 0_555 7_1 5_555 55_5 yes
C(7) Fe(1) C(10) C(9) 98.6(1) 0_555 7_1 5_555 55_5 yes
C(7) C(6) Fe(1) C(8) -38.1(1) 0_555 7_1 5_555 55_5 yes
C(7) C(6) Fe(1) C(8) 141.9(1) 0_555 7_1 5_555 55_5 yes
C(7) C(6) Fe(1) C(9) -81.6(1) 0_555 7_1 5_555 55_5 yes
C(7) C(6) Fe(1) C(9) 98.4(1) 0_555 7_1 5_555 55_5 yes
C(7) C(6) Fe(1) C(10) -119.0(2) 0_555 7_1 5_555 55_5 yes
C(7) C(6) Fe(1) C(10) 61.0(2) 0_555 7_1 5_555 55_5 yes
C(7) C(6) C(10) C(9) 0.1(2) 0_555 7_1 5_555 55_5 yes
C(7) C(8) Fe(1) C(9) 119.7(2) 0_555 7_1 5_555 55_5 yes
C(7) C(8) Fe(1) C(9) -60.3(2) 0_555 7_1 5_555 55_5 yes
C(7) C(8) Fe(1) C(10) 82.3(1) 0_555 7_1 5_555 55_5 yes
C(7) C(8) Fe(1) C(10) -97.7(1) 0_555 7_1 5_555 55_5 yes
C(7) C(8) C(9) C(10) 0.5(2) 0_555 7_1 5_555 55_5 yes
C(8) Fe(1) C(6) C(10) 80.9(1) 0_555 7_1 5_555 55_5 yes
C(8) Fe(1) C(6) C(10) 99.1(1) 0_555 7_1 5_555 55_5 yes
C(8) Fe(1) C(9) C(10) -119.7(2) 0_555 7_1 5_555 55_5 yes
C(8) Fe(1) C(9) C(10) -60.3(2) 0_555 7_1 5_555 55_5 yes
C(8) Fe(1) C(10) C(9) 37.2(1) 0_555 7_1 5_555 55_5 yes
C(8) Fe(1) C(10) C(9) 142.8(1) 0_555 7_1 5_555 55_5 yes
C(8) C(7) Fe(1) C(9) -37.1(1) 0_555 7_1 5_555 55_5 yes
C(8) C(7) Fe(1) C(9) 142.9(1) 0_555 7_1 5_555 55_5 yes
C(8) C(7) Fe(1) C(10) -80.6(1) 0_555 7_1 5_555 55_5 yes
C(8) C(7) Fe(1) C(10) 99.4(1) 0_555 7_1 5_555 55_5 yes
C(8) C(7) C(6) C(10) 0.2(2) 0_555 7_1 5_555 55_5 yes
C(8) C(9) Fe(1) C(10) 119.7(2) 0_555 7_1 5_555 55_5 yes
C(8) C(9) Fe(1) C(10) -60.3(2) 0_555 7_1 5_555 55_5 yes
C(9) Fe(1) C(6) C(10) 37.5(1) 0_555 7_1 5_555 55_5 yes
C(9) Fe(1) C(6) C(10) 142.5(1) 0_555 7_1 5_555 55_5 yes
C(9) C(8) Fe(1) C(10) -37.4(1) 0_555 7_1 5_555 55_5 yes
C(9) C(8) Fe(1) C(10) 142.6(1) 0_555 7_1 5_555 55_5 yes
C(11) N(2) C(15) C(14) -0.9(4) 0_555 7_1 5_555 55_5 yes
C(11) C(12) C(13) C(14) -0.7(4) 0_555 7_1 5_555 55_5 yes
C(12) C(11) N(2) C(15) 1.5(4) 0_555 7_1 5_555 55_5 yes
C(12) C(13) S(2) C(16) -173.7(2) 0_555 7_1 5_555 55_5 yes
C(12) C(13) C(14) C(15) 1.3(3) 0_555 7_1 5_555 55_5 yes
C(13) S(2) C(16) C(17) -99.9(2) 0_555 7_1 5_555 55_5 yes
C(13) S(2) C(16) C(20) 84.7(2) 0_555 7_1 5_555 55_5 yes
C(14) C(13) S(2) C(16) 4.7(2) 0_555 7_1 5_555 55_5 yes
C(16) Fe(2) C(17) C(18) 118.1(2) 0_555 7_1 5_555 55_5 yes
C(16) Fe(2) C(17) C(18) 61.9(2) 0_555 7_1 5_555 55_5 yes
C(16) Fe(2) C(18) C(17) -38.4(1) 0_555 7_1 5_555 55_5 yes
C(16) Fe(2) C(18) C(19) 81.9(1) 0_555 7_1 5_555 55_5 yes
C(16) Fe(2) C(18) C(17) -141.6(1) 0_555 7_1 5_555 55_5 yes
C(16) Fe(2) C(18) C(19) 98.1(1) 0_555 7_1 5_555 55_5 yes
C(16) Fe(2) C(19) C(18) -81.4(2) 0_555 7_1 5_555 55_5 yes
C(16) Fe(2) C(19) C(20) 38.1(1) 0_555 7_1 5_555 55_5 yes
C(16) Fe(2) C(19) C(18) -98.6(2) 0_555 7_1 5_555 55_5 yes
C(16) Fe(2) C(19) C(20) 141.9(1) 0_555 7_1 5_555 55_5 yes
C(16) Fe(2) C(20) C(19) -119.1(2) 0_555 7_1 5_555 55_5 yes
C(16) Fe(2) C(20) C(19) -60.9(2) 0_555 7_1 5_555 55_5 yes
C(16) C(17) Fe(2) C(18) -118.1(2) 0_555 7_1 5_555 55_5 yes
C(16) C(17) Fe(2) C(18) 61.9(2) 0_555 7_1 5_555 55_5 yes
C(16) C(17) Fe(2) C(19) -81.5(2) 0_555 7_1 5_555 55_5 yes
C(16) C(17) Fe(2) C(19) 98.5(2) 0_555 7_1 5_555 55_5 yes
C(16) C(17) Fe(2) C(20) -38.1(1) 0_555 7_1 5_555 55_5 yes
C(16) C(17) Fe(2) C(20) 141.9(1) 0_555 7_1 5_555 55_5 yes
C(16) C(17) C(18) C(19) 0.0(3) 0_555 7_1 5_555 55_5 yes
C(16) C(20) Fe(2) C(17) 38.0(1) 0_555 7_1 5_555 55_5 yes
C(16) C(20) Fe(2) C(17) -142.0(1) 0_555 7_1 5_555 55_5 yes
C(16) C(20) Fe(2) C(18) 82.0(2) 0_555 7_1 5_555 55_5 yes
C(16) C(20) Fe(2) C(18) -98.0(2) 0_555 7_1 5_555 55_5 yes
C(16) C(20) Fe(2) C(19) 119.1(2) 0_555 7_1 5_555 55_5 yes
C(16) C(20) Fe(2) C(19) -60.9(2) 0_555 7_1 5_555 55_5 yes
C(16) C(20) C(19) C(18) 0.6(2) 0_555 7_1 5_555 55_5 yes
C(17) Fe(2) C(16) C(20) -118.9(2) 0_555 7_1 5_555 55_5 yes
C(17) Fe(2) C(16) C(20) -61.1(2) 0_555 7_1 5_555 55_5 yes
C(17) Fe(2) C(18) C(19) 120.4(2) 0_555 7_1 5_555 55_5 yes
C(17) Fe(2) C(18) C(19) 59.6(2) 0_555 7_1 5_555 55_5 yes
C(17) Fe(2) C(19) C(18) -37.3(1) 0_555 7_1 5_555 55_5 yes
C(17) Fe(2) C(19) C(20) 82.2(2) 0_555 7_1 5_555 55_5 yes
C(17) Fe(2) C(19) C(18) -142.7(1) 0_555 7_1 5_555 55_5 yes
C(17) Fe(2) C(19) C(20) 97.8(2) 0_555 7_1 5_555 55_5 yes
C(17) Fe(2) C(20) C(19) -81.2(2) 0_555 7_1 5_555 55_5 yes
C(17) Fe(2) C(20) C(19) -98.8(2) 0_555 7_1 5_555 55_5 yes
C(17) C(16) Fe(2) C(18) 38.3(2) 0_555 7_1 5_555 55_5 yes
C(17) C(16) Fe(2) C(18) -141.7(2) 0_555 7_1 5_555 55_5 yes
C(17) C(16) Fe(2) C(19) 81.5(2) 0_555 7_1 5_555 55_5 yes
C(17) C(16) Fe(2) C(19) -98.5(2) 0_555 7_1 5_555 55_5 yes
C(17) C(16) Fe(2) C(20) 118.9(2) 0_555 7_1 5_555 55_5 yes
C(17) C(16) Fe(2) C(20) -61.1(2) 0_555 7_1 5_555 55_5 yes
C(17) C(16) C(20) C(19) -0.6(2) 0_555 7_1 5_555 55_5 yes
C(17) C(18) Fe(2) C(19) -120.4(2) 0_555 7_1 5_555 55_5 yes
C(17) C(18) Fe(2) C(19) 59.6(2) 0_555 7_1 5_555 55_5 yes
C(17) C(18) Fe(2) C(20) -82.9(1) 0_555 7_1 5_555 55_5 yes
C(17) C(18) Fe(2) C(20) 97.1(1) 0_555 7_1 5_555 55_5 yes
C(17) C(18) C(19) C(20) -0.4(3) 0_555 7_1 5_555 55_5 yes
C(18) Fe(2) C(16) C(20) -80.6(2) 0_555 7_1 5_555 55_5 yes
C(18) Fe(2) C(16) C(20) -99.4(2) 0_555 7_1 5_555 55_5 yes
C(18) Fe(2) C(19) C(20) 119.5(2) 0_555 7_1 5_555 55_5 yes
C(18) Fe(2) C(19) C(20) 60.5(2) 0_555 7_1 5_555 55_5 yes
C(18) Fe(2) C(20) C(19) -37.2(2) 0_555 7_1 5_555 55_5 yes
C(18) Fe(2) C(20) C(19) -142.8(2) 0_555 7_1 5_555 55_5 yes
C(18) C(17) Fe(2) C(19) 36.6(2) 0_555 7_1 5_555 55_5 yes
C(18) C(17) Fe(2) C(19) -143.4(2) 0_555 7_1 5_555 55_5 yes
C(18) C(17) Fe(2) C(20) 80.0(2) 0_555 7_1 5_555 55_5 yes
C(18) C(17) Fe(2) C(20) -100.0(2) 0_555 7_1 5_555 55_5 yes
C(18) C(17) C(16) C(20) 0.4(2) 0_555 7_1 5_555 55_5 yes
C(18) C(19) Fe(2) C(20) -119.5(2) 0_555 7_1 5_555 55_5 yes
C(18) C(19) Fe(2) C(20) 60.5(2) 0_555 7_1 5_555 55_5 yes
C(19) Fe(2) C(16) C(20) -37.4(2) 0_555 7_1 5_555 55_5 yes
C(19) Fe(2) C(16) C(20) -142.6(2) 0_555 7_1 5_555 55_5 yes
C(19) C(18) Fe(2) C(20) 37.5(1) 0_555 7_1 5_555 55_5 yes
C(19) C(18) Fe(2) C(20) -142.5(1) 0_555 7_1 5_555 55_5 yes
C(19) C(18) Fe(2) C(20) -142.5(1) 0_555 7_1 5_555 55_5 yes
